data_4073227
loop_
_publ_author_name
'Bazinet, Patrick'
'Ong, Tiow-Gan'
'O'Brien, Julie S.'
'Lavoie, Nathalie'
'Bell, Eleanor'
'Yap, Glenn P. A.'
'Korobkov, Ilia'
'Richeson, Darrin S.'

_publ_section_title
;
 Design of Sterically Demanding, Electron-Rich Carbene Ligands with the
 Perimidine Scaffold
;
_journal_issue 11
_journal_name_full Organometallics
_journal_page_first 2885
_journal_paper_doi 10.1021/om0701827
_journal_volume 26
_journal_year 2007
_chemical_formula_sum 'C21 H21 Br N2'
_chemical_formula_weight 381.31
_chemical_name_systematic
; 
 ? 
;
_space_group_IT_number 14
_symmetry_cell_setting monoclinic
_symmetry_space_group_name_Hall '-P 2yn'
_symmetry_space_group_name_H-M 'P 1 21/n 1'
_atom_sites_solution_hydrogens geom
_atom_sites_solution_primary direct
_atom_sites_solution_secondary difmap
_audit_creation_method SHELXL-97
_cell_angle_alpha 90.00
_cell_angle_beta 94.717(3)
_cell_angle_gamma 90.00
_cell_formula_units_Z 8
_cell_length_a 14.069(3)
_cell_length_b 13.564(2)
_cell_length_c 18.238(3)
_cell_measurement_reflns_used 1023
_cell_measurement_temperature 150(2)
_cell_measurement_theta_max 24.38
_cell_measurement_theta_min 2.98
_cell_volume 3468.6(11)
_computing_cell_refinement 'SMART, Bruker (2000)'
_computing_data_collection 'SMART, Bruker (2000)'
_computing_data_reduction 'XPREP, Bruker (2000)'
_computing_molecular_graphics 'SHELXTL, Bruker (2000)'
_computing_publication_material 'SHELXTL, Bruker (2000)'
_computing_structure_refinement 'SHELXL-97 (Sheldrick, 1997)'
_computing_structure_solution 'SHELXS-97 (Sheldrick, 1990)'
_diffrn_ambient_temperature 150(2)
_diffrn_measured_fraction_theta_full 1.000
_diffrn_measured_fraction_theta_max 1.000
_diffrn_measurement_device_type 'CCD area detector'
_diffrn_measurement_method 'phi and omega scans'
_diffrn_radiation_monochromator graphite
_diffrn_radiation_source 'fine-focus sealed tube'
_diffrn_radiation_type MoK\a
_diffrn_radiation_wavelength 0.71073
_diffrn_reflns_av_R_equivalents 0.0397
_diffrn_reflns_av_sigmaI/netI 0.0329
_diffrn_reflns_limit_h_max 16
_diffrn_reflns_limit_h_min -16
_diffrn_reflns_limit_k_max 16
_diffrn_reflns_limit_k_min -16
_diffrn_reflns_limit_l_max 21
_diffrn_reflns_limit_l_min -21
_diffrn_reflns_number 32464
_diffrn_reflns_theta_full 24.99
_diffrn_reflns_theta_max 24.99
_diffrn_reflns_theta_min 1.76
_diffrn_standards_decay_% <1
_exptl_absorpt_coefficient_mu 2.374
_exptl_absorpt_correction_T_max 0.9110
_exptl_absorpt_correction_T_min 0.6232
_exptl_absorpt_correction_type multi-scan
_exptl_absorpt_process_details 'SADABS, Bruker (2000)'
_exptl_crystal_colour yellow
_exptl_crystal_density_diffrn 1.460
_exptl_crystal_density_method 'not measured'
_exptl_crystal_description needle
_exptl_crystal_F_000 1568
_exptl_crystal_size_max 0.22
_exptl_crystal_size_mid 0.04
_exptl_crystal_size_min 0.04
_refine_diff_density_max 0.993
_refine_diff_density_min -0.412
_refine_diff_density_rms 0.090
_refine_ls_extinction_method none
_refine_ls_goodness_of_fit_ref 1.016
_refine_ls_hydrogen_treatment constr
_refine_ls_matrix_type full
_refine_ls_number_parameters 433
_refine_ls_number_reflns 6112
_refine_ls_number_restraints 0
_refine_ls_restrained_S_all 1.016
_refine_ls_R_factor_all 0.0651
_refine_ls_R_factor_gt 0.0563
_refine_ls_shift/su_max 0.000
_refine_ls_shift/su_mean 0.000
_refine_ls_structure_factor_coef Fsqd
_refine_ls_weighting_details 'calc w=1/[\s^2^(Fo^2^)+(0.0652P)^2^+10.5982P] where P=(Fo^2^+2Fc^2^)/3'
_refine_ls_weighting_scheme calc
_refine_ls_wR_factor_gt 0.1335
_refine_ls_wR_factor_ref 0.1385
_reflns_number_gt 5248
_reflns_number_total 6112
_reflns_threshold_expression >2sigma(I)
_cod_data_source_file om0701827si20070227_100755.cif
_cod_data_source_block darr012
_cod_depositor_comments
;
The following automatic conversions were performed:

'_symmetry_cell_setting' value 'Monoclinic' changed to 'monoclinic'
according to /home/saulius/struct/CIF-dictionaries/cif_core.dic
dictionary named 'cif_core.dic' version 2.4.1 from 2010-06-29.

Automatic conversion script
Id: cif_fix_values 1715 2011-07-08 13:25:40Z adriana 
;
_cod_original_sg_symbol_H-M P2(1)/n
_cod_database_code 4073227

loop_
_symmetry_equiv_pos_as_xyz
'x, y, z'
'-x+1/2, y+1/2, -z+1/2'
'-x, -y, -z'
'x-1/2, -y-1/2, z-1/2'

loop_
_atom_site_label
_atom_site_type_symbol
_atom_site_fract_x
_atom_site_fract_y
_atom_site_fract_z
_atom_site_U_iso_or_equiv
_atom_site_adp_type
_atom_site_occupancy
_atom_site_symmetry_multiplicity
_atom_site_calc_flag
_atom_site_refinement_flags
Br1 Br 0.19883(3) 0.13317(3) 0.19489(3) 0.03253(15) Uani 1 1 d .
Br2 Br 0.69891(4) 0.12553(4) 0.10065(3) 0.04609(18) Uani 1 1 d .
N1 N 0.3538(2) 0.1340(2) 0.58162(18) 0.0182(7) Uani 1 1 d .
N2 N 0.3755(2) 0.2115(2) 0.46995(17) 0.0176(7) Uani 1 1 d .
N3 N 0.3458(2) 0.3613(2) 0.11805(17) 0.0174(7) Uani 1 1 d .
N4 N 0.3444(2) 0.2544(2) 0.01735(17) 0.0174(7) Uani 1 1 d .
C1 C 0.3586(3) 0.2126(3) 0.5398(2) 0.0178(8) Uani 1 1 d .
H1A H 0.3492 0.2750 0.5618 0.021 Uiso 1 1 calc R
C2 C 0.3189(3) 0.1453(3) 0.6559(2) 0.0200(8) Uani 1 1 d .
H2A H 0.2712 0.0931 0.6627 0.024 Uiso 1 1 calc R
H2B H 0.2859 0.2096 0.6580 0.024 Uiso 1 1 calc R
C3 C 0.4687(3) 0.2091(3) 0.7266(2) 0.0219(9) Uani 1 1 d .
H3A H 0.4725 0.2594 0.6907 0.026 Uiso 1 1 calc R
C4 C 0.5364(3) 0.2050(3) 0.7866(2) 0.0245(9) Uani 1 1 d .
H4A H 0.5865 0.2521 0.7914 0.029 Uiso 1 1 calc R
C5 C 0.5308(3) 0.1324(3) 0.8391(2) 0.0254(9) Uani 1 1 d .
H5A H 0.5774 0.1291 0.8798 0.030 Uiso 1 1 calc R
C6 C 0.4572(3) 0.0643(3) 0.8326(2) 0.0224(9) Uani 1 1 d .
H6A H 0.4529 0.0150 0.8692 0.027 Uiso 1 1 calc R
C7 C 0.3902(3) 0.0681(3) 0.7731(2) 0.0196(8) Uani 1 1 d .
H7A H 0.3400 0.0211 0.7689 0.024 Uiso 1 1 calc R
C8 C 0.3951(3) 0.1400(3) 0.7189(2) 0.0176(8) Uani 1 1 d .
C9 C 0.3850(3) 0.3069(3) 0.4295(2) 0.0244(9) Uani 1 1 d .
H9A H 0.4270 0.2946 0.3888 0.029 Uiso 1 1 calc R
C10 C 0.4319(3) 0.3864(3) 0.4788(3) 0.0302(10) Uani 1 1 d .
H10A H 0.4357 0.4477 0.4507 0.045 Uiso 1 1 calc R
H10B H 0.4963 0.3653 0.4967 0.045 Uiso 1 1 calc R
H10C H 0.3939 0.3976 0.5207 0.045 Uiso 1 1 calc R
C11 C 0.2879(3) 0.3393(3) 0.3947(3) 0.0302(10) Uani 1 1 d .
H11A H 0.2944 0.4026 0.3697 0.045 Uiso 1 1 calc R
H11B H 0.2435 0.3466 0.4331 0.045 Uiso 1 1 calc R
H11C H 0.2634 0.2896 0.3590 0.045 Uiso 1 1 calc R
C12 C 0.3693(3) 0.0385(3) 0.5524(2) 0.0171(8) Uani 1 1 d .
C13 C 0.3738(3) -0.0449(3) 0.5946(2) 0.0201(8) Uani 1 1 d .
H13A H 0.3708 -0.0406 0.6463 0.024 Uiso 1 1 calc R
C14 C 0.3831(3) -0.1371(3) 0.5607(3) 0.0247(9) Uani 1 1 d .
H14A H 0.3879 -0.1949 0.5902 0.030 Uiso 1 1 calc R
C15 C 0.3852(3) -0.1451(3) 0.4865(2) 0.0242(9) Uani 1 1 d .
H15A H 0.3888 -0.2085 0.4647 0.029 Uiso 1 1 calc R
C16 C 0.3820(3) -0.0599(3) 0.4416(2) 0.0226(9) Uani 1 1 d .
C17 C 0.3764(3) 0.0341(3) 0.4754(2) 0.0189(8) Uani 1 1 d .
C18 C 0.3765(3) 0.1199(3) 0.4315(2) 0.0195(8) Uani 1 1 d .
C19 C 0.3785(3) 0.1132(3) 0.3566(2) 0.0251(9) Uani 1 1 d .
H19A H 0.3784 0.1713 0.3275 0.030 Uiso 1 1 calc R
C20 C 0.3806(3) 0.0202(3) 0.3232(2) 0.0275(10) Uani 1 1 d .
H20A H 0.3805 0.0160 0.2712 0.033 Uiso 1 1 calc R
C21 C 0.3827(3) -0.0641(3) 0.3637(2) 0.0252(9) Uani 1 1 d .
H21A H 0.3846 -0.1262 0.3397 0.030 Uiso 1 1 calc R
C22 C 0.3374(3) 0.2735(3) 0.0874(2) 0.0191(8) Uani 1 1 d .
H22A H 0.3252 0.2195 0.1184 0.023 Uiso 1 1 calc R
C23 C 0.3488(3) 0.3672(3) 0.1991(2) 0.0212(9) Uani 1 1 d .
H23A H 0.3117 0.3118 0.2177 0.025 Uiso 1 1 calc R
H23B H 0.3186 0.4295 0.2133 0.025 Uiso 1 1 calc R
C24 C 0.4866(3) 0.4395(3) 0.2791(2) 0.0211(9) Uani 1 1 d .
H24A H 0.4474 0.4944 0.2885 0.025 Uiso 1 1 calc R
C25 C 0.5801(3) 0.4354(3) 0.3102(2) 0.0269(10) Uani 1 1 d .
H25A H 0.6047 0.4877 0.3408 0.032 Uiso 1 1 calc R
C26 C 0.6378(3) 0.3556(3) 0.2969(2) 0.0292(10) Uani 1 1 d .
H26A H 0.7017 0.3534 0.3181 0.035 Uiso 1 1 calc R
C27 C 0.6020(3) 0.2795(3) 0.2528(2) 0.0302(10) Uani 1 1 d .
H27A H 0.6413 0.2246 0.2436 0.036 Uiso 1 1 calc R
C28 C 0.5087(3) 0.2828(3) 0.2218(2) 0.0260(9) Uani 1 1 d .
H28A H 0.4843 0.2298 0.1918 0.031 Uiso 1 1 calc R
C29 C 0.4506(3) 0.3629(3) 0.2342(2) 0.0185(8) Uani 1 1 d .
C30 C 0.3358(3) 0.1486(3) -0.0072(2) 0.0237(9) Uani 1 1 d .
H30A H 0.3588 0.1444 -0.0575 0.028 Uiso 1 1 calc R
C31 C 0.3983(3) 0.0820(3) 0.0428(3) 0.0326(11) Uani 1 1 d .
H31A H 0.4654 0.0994 0.0394 0.049 Uiso 1 1 calc R
H31B H 0.3880 0.0132 0.0277 0.049 Uiso 1 1 calc R
H31C H 0.3820 0.0901 0.0937 0.049 Uiso 1 1 calc R
C32 C 0.2323(3) 0.1159(3) -0.0127(2) 0.0278(10) Uani 1 1 d .
H32A H 0.1939 0.1617 -0.0444 0.042 Uiso 1 1 calc R
H32B H 0.2089 0.1155 0.0364 0.042 Uiso 1 1 calc R
H32C H 0.2272 0.0495 -0.0337 0.042 Uiso 1 1 calc R
C33 C 0.3610(3) 0.4457(3) 0.0743(2) 0.0175(8) Uani 1 1 d .
C34 C 0.3694(3) 0.5391(3) 0.1034(2) 0.0221(9) Uani 1 1 d .
H34A H 0.3667 0.5496 0.1547 0.026 Uiso 1 1 calc R
C35 C 0.3819(3) 0.6184(3) 0.0561(2) 0.0226(9) Uani 1 1 d .
H35A H 0.3867 0.6832 0.0758 0.027 Uiso 1 1 calc R
C36 C 0.3872(3) 0.6054(3) -0.0179(2) 0.0213(9) Uani 1 1 d .
H36A H 0.3960 0.6608 -0.0484 0.026 Uiso 1 1 calc R
C37 C 0.3798(3) 0.5101(3) -0.0491(2) 0.0172(8) Uani 1 1 d .
C38 C 0.3658(2) 0.4289(3) -0.0024(2) 0.0147(8) Uani 1 1 d .
C39 C 0.3568(3) 0.3324(3) -0.0330(2) 0.0160(8) Uani 1 1 d .
C40 C 0.3595(3) 0.3177(3) -0.1074(2) 0.0207(8) Uani 1 1 d .
H40A H 0.3522 0.2534 -0.1278 0.025 Uiso 1 1 calc R
C41 C 0.3732(3) 0.3996(3) -0.1528(2) 0.0231(9) Uani 1 1 d .
H41A H 0.3748 0.3897 -0.2042 0.028 Uiso 1 1 calc R
C42 C 0.3842(3) 0.4922(3) -0.1252(2) 0.0209(9) Uani 1 1 d .
H42A H 0.3950 0.5455 -0.1573 0.025 Uiso 1 1 calc R

loop_
_atom_site_aniso_label
_atom_site_aniso_U_11
_atom_site_aniso_U_22
_atom_site_aniso_U_33
_atom_site_aniso_U_23
_atom_site_aniso_U_13
_atom_site_aniso_U_12
Br1 0.0375(3) 0.0285(3) 0.0335(3) -0.00012(19) 0.0143(2) -0.00685(19)
Br2 0.0602(4) 0.0265(3) 0.0563(4) -0.0159(2) 0.0330(3) -0.0209(2)
N1 0.0186(16) 0.0190(17) 0.0166(17) 0.0019(13) -0.0007(13) 0.0026(13)
N2 0.0176(16) 0.0196(17) 0.0156(17) 0.0014(13) 0.0017(13) -0.0018(13)
N3 0.0194(16) 0.0196(17) 0.0132(16) -0.0006(13) 0.0016(13) -0.0011(13)
N4 0.0225(17) 0.0166(16) 0.0133(17) -0.0010(13) 0.0022(13) -0.0015(13)
C1 0.0168(19) 0.0156(19) 0.020(2) -0.0006(16) -0.0019(15) -0.0012(15)
C2 0.021(2) 0.023(2) 0.017(2) 0.0006(16) 0.0063(16) 0.0040(16)
C3 0.031(2) 0.021(2) 0.016(2) -0.0002(16) 0.0141(17) -0.0015(17)
C4 0.023(2) 0.030(2) 0.021(2) -0.0111(18) 0.0057(17) -0.0085(18)
C5 0.024(2) 0.031(2) 0.021(2) -0.0006(18) -0.0018(17) 0.0047(18)
C6 0.026(2) 0.024(2) 0.017(2) 0.0014(17) 0.0034(17) 0.0018(17)
C7 0.0183(19) 0.0173(19) 0.024(2) 0.0011(16) 0.0045(16) -0.0007(15)
C8 0.0204(19) 0.0179(19) 0.0149(19) -0.0058(15) 0.0032(15) 0.0014(15)
C9 0.026(2) 0.025(2) 0.023(2) 0.0033(18) 0.0066(17) -0.0033(17)
C10 0.036(2) 0.024(2) 0.031(2) 0.0002(19) 0.009(2) -0.0058(19)
C11 0.030(2) 0.031(2) 0.029(2) 0.0107(19) 0.0000(19) 0.0029(19)
C12 0.0131(18) 0.0177(19) 0.020(2) -0.0032(16) -0.0005(15) 0.0016(15)
C13 0.0159(19) 0.022(2) 0.022(2) 0.0017(17) -0.0025(16) -0.0002(16)
C14 0.019(2) 0.016(2) 0.038(3) 0.0030(18) -0.0008(18) 0.0016(16)
C15 0.017(2) 0.017(2) 0.039(3) -0.0062(18) 0.0011(17) 0.0017(16)
C16 0.0120(18) 0.026(2) 0.030(2) -0.0058(18) 0.0007(16) 0.0008(16)
C17 0.0125(18) 0.023(2) 0.021(2) -0.0015(16) 0.0007(15) 0.0015(15)
C18 0.0132(18) 0.024(2) 0.021(2) -0.0022(17) 0.0017(15) -0.0012(16)
C19 0.022(2) 0.031(2) 0.022(2) 0.0009(18) 0.0033(17) -0.0016(18)
C20 0.026(2) 0.040(3) 0.017(2) -0.0083(19) 0.0024(17) 0.0011(19)
C21 0.019(2) 0.032(2) 0.025(2) -0.0148(19) 0.0013(17) 0.0000(17)
C22 0.0185(19) 0.018(2) 0.020(2) 0.0034(16) -0.0016(16) -0.0001(15)
C23 0.026(2) 0.025(2) 0.014(2) 0.0026(16) 0.0061(16) -0.0021(17)
C24 0.027(2) 0.022(2) 0.015(2) 0.0007(16) 0.0056(16) 0.0038(17)
C25 0.029(2) 0.038(3) 0.014(2) 0.0007(18) -0.0001(17) -0.0067(19)
C26 0.022(2) 0.046(3) 0.019(2) 0.013(2) 0.0016(17) 0.0028(19)
C27 0.031(2) 0.038(3) 0.023(2) 0.008(2) 0.0075(19) 0.014(2)
C28 0.035(2) 0.024(2) 0.019(2) 0.0042(17) 0.0033(18) 0.0016(18)
C29 0.025(2) 0.020(2) 0.0109(18) 0.0053(15) 0.0051(15) 0.0010(16)
C30 0.040(2) 0.0136(19) 0.018(2) 0.0007(16) 0.0061(18) 0.0016(17)
C31 0.037(3) 0.020(2) 0.039(3) -0.002(2) -0.002(2) 0.0066(19)
C32 0.038(2) 0.015(2) 0.028(2) -0.0044(17) -0.0063(19) 0.0021(18)
C33 0.0122(18) 0.020(2) 0.021(2) 0.0011(16) 0.0009(15) 0.0020(15)
C34 0.021(2) 0.023(2) 0.022(2) -0.0018(17) -0.0018(17) 0.0000(16)
C35 0.024(2) 0.0146(19) 0.028(2) -0.0039(17) -0.0033(17) -0.0021(16)
C36 0.022(2) 0.0161(19) 0.025(2) 0.0052(16) 0.0016(17) 0.0003(16)
C37 0.0116(17) 0.0187(19) 0.021(2) 0.0032(16) 0.0005(15) 0.0005(15)
C38 0.0080(17) 0.0185(19) 0.0172(19) 0.0012(15) -0.0016(14) -0.0006(14)
C39 0.0119(18) 0.0165(19) 0.020(2) 0.0062(16) 0.0025(15) 0.0036(14)
C40 0.023(2) 0.022(2) 0.017(2) -0.0020(16) 0.0017(16) 0.0027(17)
C41 0.025(2) 0.029(2) 0.016(2) 0.0024(17) 0.0069(17) 0.0040(18)
C42 0.019(2) 0.023(2) 0.021(2) 0.0090(17) 0.0046(16) 0.0046(16)

loop_
_atom_type_symbol
_atom_type_description
_atom_type_scat_dispersion_real
_atom_type_scat_dispersion_imag
_atom_type_scat_source
C C 0.0033 0.0016 'International Tables Vol C Tables 4.2.6.8 and 6.1.1.4'
H H 0.0000 0.0000 'International Tables Vol C Tables 4.2.6.8 and 6.1.1.4'
N N 0.0061 0.0033 'International Tables Vol C Tables 4.2.6.8 and 6.1.1.4'
Br Br -0.2901 2.4595 'International Tables Vol C Tables 4.2.6.8 and 6.1.1.4'

loop_
_geom_angle_atom_site_label_1
_geom_angle_atom_site_label_2
_geom_angle_atom_site_label_3
_geom_angle
C1 N1 C12 120.2(3)
C1 N1 C2 118.8(3)
C12 N1 C2 120.5(3)
C1 N2 C18 119.7(3)
C1 N2 C9 119.8(3)
C18 N2 C9 120.3(3)
C22 N3 C33 120.1(3)
C22 N3 C23 117.9(3)
C33 N3 C23 121.7(3)
C22 N4 C39 120.2(3)
C22 N4 C30 117.7(3)
C39 N4 C30 122.0(3)
N1 C1 N2 125.1(4)
N1 C2 C8 115.0(3)
C8 C3 C4 120.4(4)
C5 C4 C3 119.9(4)
C4 C5 C6 120.1(4)
C7 C6 C5 120.0(4)
C6 C7 C8 120.9(4)
C3 C8 C7 118.6(4)
C3 C8 C2 121.3(4)
C7 C8 C2 120.0(3)
N2 C9 C11 110.0(3)
N2 C9 C10 112.0(3)
C11 C9 C10 111.9(4)
C13 C12 N1 123.0(4)
C13 C12 C17 121.2(4)
N1 C12 C17 115.8(3)
C12 C13 C14 119.5(4)
C15 C14 C13 121.2(4)
C14 C15 C16 120.6(4)
C15 C16 C21 122.9(4)
C15 C16 C17 118.8(4)
C21 C16 C17 118.3(4)
C18 C17 C12 122.0(4)
C18 C17 C16 119.4(4)
C12 C17 C16 118.6(4)
C19 C18 C17 120.7(4)
C19 C18 N2 123.3(4)
C17 C18 N2 116.0(3)
C18 C19 C20 119.7(4)
C21 C20 C19 121.4(4)
C20 C21 C16 120.5(4)
N4 C22 N3 125.4(4)
N3 C23 C29 111.5(3)
C25 C24 C29 119.7(4)
C26 C25 C24 120.5(4)
C27 C26 C25 119.8(4)
C26 C27 C28 120.1(4)
C27 C28 C29 120.6(4)
C28 C29 C24 119.3(4)
C28 C29 C23 120.5(4)
C24 C29 C23 120.2(4)
N4 C30 C31 111.2(3)
N4 C30 C32 110.6(3)
C31 C30 C32 111.9(4)
C34 C33 C38 121.1(4)
C34 C33 N3 122.5(4)
C38 C33 N3 116.4(3)
C33 C34 C35 118.8(4)
C36 C35 C34 121.9(4)
C35 C36 C37 120.5(4)
C36 C37 C42 123.0(4)
C36 C37 C38 118.5(4)
C42 C37 C38 118.5(4)
C37 C38 C33 119.2(3)
C37 C38 C39 119.4(3)
C33 C38 C39 121.4(3)
C40 C39 N4 123.0(4)
C40 C39 C38 120.7(3)
N4 C39 C38 116.3(3)
C39 C40 C41 118.8(4)
C42 C41 C40 121.9(4)
C41 C42 C37 120.6(4)

loop_
_geom_bond_atom_site_label_1
_geom_bond_atom_site_label_2
_geom_bond_distance
N1 C1 1.316(5)
N1 C12 1.424(5)
N1 C2 1.486(5)
N2 C1 1.315(5)
N2 C18 1.428(5)
N2 C9 1.500(5)
N3 C22 1.316(5)
N3 C33 1.422(5)
N3 C23 1.477(5)
N4 C22 1.315(5)
N4 C39 1.421(5)
N4 C30 1.505(5)
C2 C8 1.508(5)
C3 C8 1.395(6)
C3 C4 1.392(6)
C4 C5 1.381(6)
C5 C6 1.384(6)
C6 C7 1.380(6)
C7 C8 1.394(5)
C9 C11 1.523(6)
C9 C10 1.519(6)
C12 C13 1.366(6)
C12 C17 1.419(6)
C13 C14 1.406(6)
C14 C15 1.361(6)
C15 C16 1.415(6)
C16 C21 1.423(6)
C16 C17 1.421(6)
C17 C18 1.413(6)
C18 C19 1.371(6)
C19 C20 1.402(6)
C20 C21 1.360(6)
C23 C29 1.521(6)
C24 C25 1.390(6)
C24 C29 1.393(6)
C25 C26 1.387(6)
C26 C27 1.378(7)
C27 C28 1.387(6)
C28 C29 1.390(6)
C30 C31 1.513(6)
C30 C32 1.518(6)
C33 C34 1.376(6)
C33 C38 1.423(5)
C34 C35 1.399(6)
C35 C36 1.368(6)
C36 C37 1.414(6)
C37 C42 1.415(6)
C37 C38 1.416(5)
C38 C39 1.424(5)
C39 C40 1.375(5)
C40 C41 1.408(6)
C41 C42 1.357(6)

loop_
_geom_torsion_atom_site_label_1
_geom_torsion_atom_site_label_2
_geom_torsion_atom_site_label_3
_geom_torsion_atom_site_label_4
_geom_torsion
C12 N1 C1 N2 1.4(6)
C2 N1 C1 N2 -170.2(3)
C18 N2 C1 N1 9.0(6)
C9 N2 C1 N1 -176.4(3)
C1 N1 C2 C8 -105.3(4)
C12 N1 C2 C8 83.1(4)
C8 C3 C4 C5 -0.3(6)
C3 C4 C5 C6 -0.7(6)
C4 C5 C6 C7 0.9(6)
C5 C6 C7 C8 -0.1(6)
C4 C3 C8 C7 1.1(6)
C4 C3 C8 C2 177.7(4)
C6 C7 C8 C3 -0.9(6)
C6 C7 C8 C2 -177.6(4)
N1 C2 C8 C3 62.6(5)
N1 C2 C8 C7 -120.8(4)
C1 N2 C9 C11 -90.3(4)
C18 N2 C9 C11 84.2(4)
C1 N2 C9 C10 34.7(5)
C18 N2 C9 C10 -150.8(4)
C1 N1 C12 C13 173.9(4)
C2 N1 C12 C13 -14.6(5)
C1 N1 C12 C17 -8.5(5)
C2 N1 C12 C17 163.1(3)
N1 C12 C13 C14 175.8(3)
C17 C12 C13 C14 -1.7(6)
C12 C13 C14 C15 -1.7(6)
C13 C14 C15 C16 2.6(6)
C14 C15 C16 C21 -179.1(4)
C14 C15 C16 C17 -0.1(6)
C13 C12 C17 C18 -177.0(4)
N1 C12 C17 C18 5.4(5)
C13 C12 C17 C16 4.1(6)
N1 C12 C17 C16 -173.5(3)
C15 C16 C17 C18 177.9(4)
C21 C16 C17 C18 -3.1(5)
C15 C16 C17 C12 -3.2(5)
C21 C16 C17 C12 175.9(3)
C12 C17 C18 C19 -176.6(4)
C16 C17 C18 C19 2.3(6)
C12 C17 C18 N2 4.1(5)
C16 C17 C18 N2 -177.0(3)
C1 N2 C18 C19 169.4(4)
C9 N2 C18 C19 -5.1(5)
C1 N2 C18 C17 -11.4(5)
C9 N2 C18 C17 174.1(3)
C17 C18 C19 C20 0.0(6)
N2 C18 C19 C20 179.1(4)
C18 C19 C20 C21 -1.4(6)
C19 C20 C21 C16 0.5(6)
C15 C16 C21 C20 -179.3(4)
C17 C16 C21 C20 1.7(6)
C39 N4 C22 N3 -3.8(6)
C30 N4 C22 N3 178.1(4)
C33 N3 C22 N4 2.0(6)
C23 N3 C22 N4 -172.0(4)
C22 N3 C23 C29 91.5(4)
C33 N3 C23 C29 -82.3(4)
C29 C24 C25 C26 -0.1(6)
C24 C25 C26 C27 -0.3(6)
C25 C26 C27 C28 0.1(6)
C26 C27 C28 C29 0.5(6)
C27 C28 C29 C24 -1.0(6)
C27 C28 C29 C23 179.0(4)
C25 C24 C29 C28 0.7(6)
C25 C24 C29 C23 -179.2(4)
N3 C23 C29 C28 -58.2(5)
N3 C23 C29 C24 121.8(4)
C22 N4 C30 C31 -48.2(5)
C39 N4 C30 C31 133.7(4)
C22 N4 C30 C32 76.8(4)
C39 N4 C30 C32 -101.3(4)
C22 N3 C33 C34 179.3(4)
C23 N3 C33 C34 -7.0(5)
C22 N3 C33 C38 0.3(5)
C23 N3 C33 C38 174.0(3)
C38 C33 C34 C35 0.6(6)
N3 C33 C34 C35 -178.4(3)
C33 C34 C35 C36 -0.9(6)
C34 C35 C36 C37 0.3(6)
C35 C36 C37 C42 179.6(4)
C35 C36 C37 C38 0.6(6)
C36 C37 C38 C33 -0.9(5)
C42 C37 C38 C33 -179.9(3)
C36 C37 C38 C39 179.1(3)
C42 C37 C38 C39 0.1(5)
C34 C33 C38 C37 0.3(5)
N3 C33 C38 C37 179.3(3)
C34 C33 C38 C39 -179.7(3)
N3 C33 C38 C39 -0.6(5)
C22 N4 C39 C40 -176.5(4)
C30 N4 C39 C40 1.6(6)
C22 N4 C39 C38 3.2(5)
C30 N4 C39 C38 -178.8(3)
C37 C38 C39 C40 -1.3(5)
C33 C38 C39 C40 178.6(3)
C37 C38 C39 N4 179.0(3)
C33 C38 C39 N4 -1.0(5)
N4 C39 C40 C41 -179.2(3)
C38 C39 C40 C41 1.2(6)
C39 C40 C41 C42 0.3(6)
C40 C41 C42 C37 -1.6(6)
C36 C37 C42 C41 -177.6(4)
C38 C37 C42 C41 1.4(6)
